data_7153403
loop_
_publ_author_name
'Savoia, Diego'
'Gualandi, Andrea'
'Stoeckli-Evans, Helen'

_publ_section_title
;
 Stereoselective synthesis of ring C-hexasubstituted trianglamines.
;
_journal_issue 17
_journal_name_full 'Organic &amp; biomolecular chemistry'
_journal_page_first 3992
_journal_page_last 3996
_journal_paper_doi 10.1039/c004873a
_journal_volume 8
_journal_year 2010
_chemical_absolute_configuration rm
_chemical_formula_moiety 'C78 H84 N6, 4(C2 H3 N)'
_chemical_formula_sum 'C86 H96 N10'
_chemical_formula_weight 1269.73
_chemical_name_systematic
;
?
;
_space_group_IT_number 146
_symmetry_cell_setting trigonal
_symmetry_space_group_name_Hall 'R 3'
_symmetry_space_group_name_H-M 'R 3 :H'
_atom_sites_solution_hydrogens geom
_atom_sites_solution_primary direct
_atom_sites_solution_secondary difmap
_audit_creation_method SHELXL-97
_audit_update_record
;
2009-12-27 # Formatted by publCIF
;
_cell_angle_alpha 90.00
_cell_angle_beta 90.00
_cell_angle_gamma 120.00
_cell_formula_units_Z 3
_cell_length_a 23.3363(9)
_cell_length_b 23.3363(9)
_cell_length_c 12.2187(5)
_cell_measurement_reflns_used 15437
_cell_measurement_temperature 173(2)
_cell_measurement_theta_max 29.47
_cell_measurement_theta_min 1.75
_cell_volume 5762.6(4)
_computing_cell_refinement 'X-Area V1.51'
_computing_data_collection 'X-Area V1.51 (Stoe & Cie, 2009)'
_computing_data_reduction 'X-RED32 V1.48 (Stoe & Cie, 2009)'
_computing_molecular_graphics 'MERCURY (Macrea et al., 2006)'
_computing_publication_material 'SHELXL-97 and PLATON (Spek, 2009)'
_computing_structure_refinement 'SHELXL-97 (Sheldrick, 2008)'
_computing_structure_solution 'SHELXS-97 (Sheldrick, 2008)'
_diffrn_ambient_temperature 173(2)
_diffrn_measured_fraction_theta_full 0.997
_diffrn_measured_fraction_theta_max 0.997
_diffrn_measurement_device_type 'STOE IPDS-2'
_diffrn_measurement_method '\f & \w scans'
_diffrn_radiation_monochromator graphite
_diffrn_radiation_source 'fine-focus sealed tube'
_diffrn_radiation_type MoK\a
_diffrn_radiation_wavelength 0.71073
_diffrn_reflns_av_R_equivalents 0.0520
_diffrn_reflns_av_sigmaI/netI 0.0318
_diffrn_reflns_limit_h_max 31
_diffrn_reflns_limit_h_min -31
_diffrn_reflns_limit_k_max 31
_diffrn_reflns_limit_k_min -31
_diffrn_reflns_limit_l_max 15
_diffrn_reflns_limit_l_min -16
_diffrn_reflns_number 18730
_diffrn_reflns_theta_full 25.00
_diffrn_reflns_theta_max 29.16
_diffrn_reflns_theta_min 1.95
_diffrn_standards_decay_% 0
_diffrn_standards_number 0
_exptl_absorpt_coefficient_mu 0.065
_exptl_absorpt_correction_type none
_exptl_crystal_colour colourless
_exptl_crystal_density_diffrn 1.098
_exptl_crystal_density_method 'not measured'
_exptl_crystal_description block
_exptl_crystal_F_000 2046
_exptl_crystal_size_max 0.40
_exptl_crystal_size_mid 0.35
_exptl_crystal_size_min 0.35
_refine_diff_density_max 0.456
_refine_diff_density_min -0.185
_refine_diff_density_rms 0.045
_refine_ls_abs_structure_details 'none; Friedel Pairs merged'
_refine_ls_extinction_method none
_refine_ls_goodness_of_fit_ref 1.076
_refine_ls_hydrogen_treatment constr
_refine_ls_matrix_type full
_refine_ls_number_parameters 301
_refine_ls_number_reflns 3459
_refine_ls_number_restraints 1
_refine_ls_restrained_S_all 1.076
_refine_ls_R_factor_all 0.0533
_refine_ls_R_factor_gt 0.0472
_refine_ls_shift/su_max 0.000
_refine_ls_shift/su_mean 0.000
_refine_ls_structure_factor_coef Fsqd
_refine_ls_weighting_details 'calc w=1/[\s^2^(Fo^2^)+(0.0800P)^2^+0.3878P] where P=(Fo^2^+2Fc^2^)/3'
_refine_ls_weighting_scheme calc
_refine_ls_wR_factor_gt 0.1177
_refine_ls_wR_factor_ref 0.1206
_reflns_number_gt 3113
_reflns_number_total 3459
_reflns_threshold_expression I>2\s(I)
_cod_data_source_file c004873a.txt
_cod_data_source_block MTPh2
_cod_original_sg_symbol_H-M 'R 3'
_cod_database_code 7153403

loop_
_symmetry_equiv_pos_site_id
_symmetry_equiv_pos_as_xyz
1 x,y,z
2 -y,x-y,z
3 -x+y,-x,z
4 1/3+x,2/3+y,2/3+z
5 1/3-y,2/3+x-y,2/3+z
6 1/3-x+y,2/3-x,2/3+z
7 2/3+x,1/3+y,1/3+z
8 2/3-y,1/3+x-y,1/3+z
9 2/3-x+y,1/3-x,1/3+z

loop_
_atom_site_aniso_label
_atom_site_aniso_U_11
_atom_site_aniso_U_22
_atom_site_aniso_U_33
_atom_site_aniso_U_23
_atom_site_aniso_U_13
_atom_site_aniso_U_12
N1 0.0271(8) 0.0295(8) 0.0238(8) -0.0049(6) -0.0021(7) 0.0152(7)
N2 0.0296(8) 0.0238(8) 0.0275(8) 0.0008(7) -0.0029(7) 0.0118(7)
C1 0.0269(9) 0.0288(9) 0.0193(8) 0.0010(7) 0.0009(7) 0.0163(8)
C2 0.0259(9) 0.0234(8) 0.0226(9) 0.0026(7) -0.0004(7) 0.0126(7)
C3 0.0275(9) 0.0256(9) 0.0298(10) 0.0017(8) -0.0008(8) 0.0130(8)
C4 0.0311(10) 0.0258(9) 0.0248(9) 0.0017(7) -0.0003(8) 0.0139(8)
C5 0.0278(10) 0.0301(10) 0.0329(10) 0.0032(8) 0.0012(8) 0.0148(8)
C6 0.0264(10) 0.0261(10) 0.0467(13) 0.0058(9) 0.0001(9) 0.0102(8)
C7 0.0391(11) 0.0220(9) 0.0297(10) -0.0003(8) -0.0041(9) 0.0148(8)
C8 0.0425(13) 0.0438(13) 0.0360(12) 0.0034(10) 0.0033(10) 0.0202(11)
C9 0.0659(19) 0.0542(17) 0.0404(14) 0.0090(12) 0.0156(14) 0.0297(15)
C10 0.080(2) 0.0413(14) 0.0305(12) 0.0038(10) 0.0025(12) 0.0279(14)
C11 0.0693(19) 0.0454(14) 0.0366(13) -0.0001(11) -0.0131(13) 0.0309(14)
C12 0.0449(13) 0.0347(11) 0.0379(12) 0.0006(9) -0.0069(10) 0.0215(10)
C13 0.0289(10) 0.0316(10) 0.0369(11) 0.0038(8) 0.0023(8) 0.0162(8)
C14 0.0333(11) 0.0366(11) 0.0404(12) 0.0050(9) 0.0023(9) 0.0231(9)
C15 0.0433(12) 0.0323(10) 0.0342(11) -0.0005(9) 0.0014(9) 0.0257(9)
C16 0.0319(10) 0.0276(9) 0.0275(10) -0.0024(8) -0.0036(8) 0.0151(8)
C17 0.0281(9) 0.0247(9) 0.0235(9) -0.0024(7) -0.0005(7) 0.0148(8)
C18 0.0290(9) 0.0295(9) 0.0218(9) -0.0005(7) 0.0000(7) 0.0167(8)
C19 0.0270(9) 0.0272(9) 0.0311(10) 0.0047(8) 0.0035(8) 0.0122(8)
C20 0.0253(10) 0.0276(10) 0.0444(12) 0.0040(9) -0.0010(9) 0.0117(8)
C21 0.0274(9) 0.0337(10) 0.0246(9) -0.0016(7) -0.0011(7) 0.0198(8)
C22 0.0321(10) 0.0389(11) 0.0286(10) 0.0034(9) -0.0005(8) 0.0172(9)
C23 0.0338(11) 0.0485(13) 0.0314(11) 0.0090(10) 0.0023(9) 0.0215(10)
C24 0.0449(13) 0.0629(16) 0.0250(10) 0.0031(10) -0.0014(9) 0.0363(13)
C25 0.0567(14) 0.0516(14) 0.0272(11) -0.0111(10) -0.0093(10) 0.0379(13)
C26 0.0459(12) 0.0353(11) 0.0294(10) -0.0041(9) -0.0046(9) 0.0274(10)
N3 0.0693(18) 0.077(2) 0.0587(17) -0.0114(15) 0.0030(15) 0.0426(16)
C27 0.0467(14) 0.0486(14) 0.0486(15) -0.0037(12) -0.0079(12) 0.0294(12)
C28 0.0544(19) 0.091(3) 0.097(3) -0.006(2) 0.0145(19) 0.045(2)
N4 0.026(2) 0.026(2) 0.112(9) 0.0000 0.0000 0.0132(12)
C29 0.026(3) 0.026(3) 0.114(11) 0.0000 0.0000 0.0128(13)
C30 0.094(7) 0.094(7) 0.113(15) 0.0000 0.0000 0.047(4)
N5 0.125(9) 0.125(9) 0.094(12) 0.0000 0.0000 0.063(4)
C31 0.060(5) 0.060(5) 0.100(11) 0.0000 0.0000 0.030(2)
C32 0.095(7) 0.095(7) 0.074(10) 0.0000 0.0000 0.047(3)

loop_
_atom_site_label
_atom_site_type_symbol
_atom_site_thermal_displace_type
_atom_site_fract_x
_atom_site_fract_y
_atom_site_fract_z
_atom_site_occupancy
_atom_site_U_iso_or_equiv
_atom_site_calc_flag
_atom_site_refinement_flags
N1 N Uani 0.70140(8) 0.12825(9) 0.80842(14) 1.000 0.0263(5) . .
N2 N Uani 0.82563(9) 0.24336(8) 0.82584(15) 1.000 0.0277(5) . .
C1 C Uani 0.76131(10) 0.12807(10) 0.77126(15) 1.000 0.0239(5) . .
C2 C Uani 0.81992(10) 0.17782(10) 0.84109(15) 1.000 0.0238(5) . .
C3 C Uani 0.87817(10) 0.29726(10) 0.89027(17) 1.000 0.0278(5) . .
C4 C Uani 0.88441(10) 0.36301(10) 0.85390(17) 1.000 0.0274(5) . .
C5 C Uani 0.94670(11) 0.41749(11) 0.83586(18) 1.000 0.0301(6) . .
C6 C Uani 0.82947(11) 0.37030(11) 0.8357(2) 1.000 0.0344(6) . .
C7 C Uani 0.86446(11) 0.28350(10) 1.01209(18) 1.000 0.0305(6) . .
C8 C Uani 0.80358(13) 0.26841(14) 1.0573(2) 1.000 0.0414(7) . .
C9 C Uani 0.79149(18) 0.25466(16) 1.1685(2) 1.000 0.0536(10) . .
C10 C Uani 0.83955(18) 0.25502(14) 1.2352(2) 1.000 0.0517(9) . .
C11 C Uani 0.90010(17) 0.26954(14) 1.1916(2) 1.000 0.0494(9) . .
C12 C Uani 0.91262(13) 0.28412(12) 1.0804(2) 1.000 0.0385(7) . .
C13 C Uani 0.88284(11) 0.17614(11) 0.8117(2) 1.000 0.0320(6) . .
C14 C Uani 0.87335(11) 0.10658(12) 0.8206(2) 1.000 0.0343(7) . .
C15 C Uani 0.81532(12) 0.05738(11) 0.75111(19) 1.000 0.0336(6) . .
C16 C Uani 0.75186(11) 0.05859(10) 0.77911(18) 1.000 0.0289(6) . .
C17 C Uani 0.64190(10) 0.09088(10) 0.74156(15) 1.000 0.0247(5) . .
C18 C Uani 0.58564(10) 0.10057(10) 0.78229(16) 1.000 0.0258(5) . .
C19 C Uani 0.95420(11) 0.47796(11) 0.80110(18) 1.000 0.0290(5) . .
C20 C Uani 0.83679(11) 0.43023(11) 0.8013(2) 1.000 0.0331(6) . .
C21 C Uani 0.65227(10) 0.10522(11) 0.61852(17) 1.000 0.0266(5) . .
C22 C Uani 0.69352(11) 0.16920(12) 0.57837(18) 1.000 0.0334(6) . .
C23 C Uani 0.70314(12) 0.18051(13) 0.46609(19) 1.000 0.0375(7) . .
C24 C Uani 0.67141(13) 0.12816(14) 0.39287(19) 1.000 0.0401(8) . .
C25 C Uani 0.62971(14) 0.06494(14) 0.43230(19) 1.000 0.0404(8) . .
C26 C Uani 0.62067(13) 0.05354(12) 0.54392(19) 1.000 0.0337(6) . .
N3 N Uani 0.44470(16) 0.14380(17) 0.5761(3) 1.000 0.0657(11) . .
C27 C Uani 0.48168(14) 0.14147(14) 0.5230(2) 1.000 0.0455(8) . .
C28 C Uani 0.52909(19) 0.1369(2) 0.4498(4) 1.000 0.0770(15) . .
N4 N Uani 0.66670 0.33330 0.8970(12) 0.500 0.055(3) . .
C29 C Uani 0.66670 0.33330 0.9884(15) 0.500 0.055(4) . .
C30 C Uani 0.66670 0.33330 1.1073(19) 0.500 0.100(6) . .
N5 N Uani 0.66670 0.33330 0.4026(16) 0.500 0.114(6) . .
C31 C Uani 0.66670 0.33330 0.4961(16) 0.500 0.073(4) . .
C32 C Uani 0.66670 0.33330 0.6113(14) 0.500 0.088(5) . .
H1 H Uiso 0.76990 0.14270 0.69310 1.000 0.0290 calc R
H1N H Uiso 0.71060 0.16890 0.81900 1.000 0.0320 . R
H2 H Uiso 0.80930 0.16490 0.91970 1.000 0.0290 calc R
H2N H Uiso 0.83780 0.25490 0.75450 1.000 0.0330 . R
H3 H Uiso 0.92090 0.29880 0.87340 1.000 0.0330 calc R
H5 H Uiso 0.98490 0.41360 0.84730 1.000 0.0360 calc R
H6 H Uiso 0.78630 0.33370 0.84710 1.000 0.0410 calc R
H8 H Uiso 0.77010 0.26750 1.01190 1.000 0.0500 calc R
H9 H Uiso 0.75010 0.24500 1.19870 1.000 0.0640 calc R
H10 H Uiso 0.83100 0.24530 1.31090 1.000 0.0620 calc R
H11 H Uiso 0.93310 0.26960 1.23730 1.000 0.0590 calc R
H12 H Uiso 0.95440 0.29460 1.05100 1.000 0.0460 calc R
H13A H Uiso 0.89610 0.19250 0.73590 1.000 0.0380 calc R
H13B H Uiso 0.91910 0.20620 0.86130 1.000 0.0380 calc R
H14A H Uiso 0.91420 0.10740 0.79620 1.000 0.0410 calc R
H14B H Uiso 0.86540 0.09220 0.89800 1.000 0.0410 calc R
H15A H Uiso 0.80800 0.01230 0.76350 1.000 0.0400 calc R
H15B H Uiso 0.82600 0.06830 0.67270 1.000 0.0400 calc R
H16A H Uiso 0.71620 0.02890 0.72830 1.000 0.0350 calc R
H16B H Uiso 0.73780 0.04150 0.85430 1.000 0.0350 calc R
H17 H Uiso 0.62730 0.04300 0.75140 1.000 0.0300 calc R
H19 H Uiso 0.99730 0.51460 0.79020 1.000 0.0350 calc R
H20 H Uiso 0.79860 0.43410 0.79040 1.000 0.0400 calc R
H22 H Uiso 0.71510 0.20520 0.62800 1.000 0.0400 calc R
H23 H Uiso 0.73140 0.22400 0.43950 1.000 0.0450 calc R
H24 H Uiso 0.67830 0.13570 0.31640 1.000 0.0480 calc R
H25 H Uiso 0.60720 0.02920 0.38250 1.000 0.0480 calc R
H26 H Uiso 0.59250 0.00980 0.56990 1.000 0.0400 calc R
H28A H Uiso 0.56360 0.13550 0.49350 1.000 0.1150 calc R
H28B H Uiso 0.54940 0.17570 0.40160 1.000 0.1150 calc R
H28C H Uiso 0.50600 0.09670 0.40560 1.000 0.1150 calc R
H30A H Uiso 0.62760 0.33440 1.13400 0.170 0.1510 calc .
H30B H Uiso 0.70680 0.37240 1.13400 0.170 0.1510 calc .
H30C H Uiso 0.66560 0.29320 1.13400 0.170 0.1510 calc .
H32A H Uiso 0.62940 0.29170 0.63800 0.170 0.1060 calc .
H32B H Uiso 0.66230 0.37060 0.63800 0.170 0.1060 calc .
H32C H Uiso 0.70830 0.33770 0.63800 0.170 0.1060 calc .

loop_
_atom_type_symbol
_atom_type_description
_atom_type_scat_dispersion_real
_atom_type_scat_dispersion_imag
_atom_type_scat_source
C C 0.0033 0.0000 'International Tables Vol C Tables 4.2.6.8 and 6.1.1.4'
H H 0.0000 0.0000 'International Tables Vol C Tables 4.2.6.8 and 6.1.1.4'
N N 0.0061 0.0000 'International Tables Vol C Tables 4.2.6.8 and 6.1.1.4'

loop_
_geom_angle_atom_site_label_1
_geom_angle_atom_site_label_2
_geom_angle_atom_site_label_3
_geom_angle
_geom_angle_site_symmetry_1
_geom_angle_site_symmetry_3
_geom_angle_publ_flag
C1 N1 C17 116.44(17) . . yes
C2 N2 C3 114.99(19) . . yes
C1 N1 H1N 109.00 . . no
C17 N1 H1N 112.00 . . no
C3 N2 H2N 105.00 . . no
C2 N2 H2N 106.00 . . no
N1 C1 C16 110.53(18) . . yes
C2 C1 C16 111.67(19) . . no
N1 C1 C2 108.34(17) . . yes
N2 C2 C1 107.30(18) . . yes
N2 C2 C13 113.90(18) . . yes
C1 C2 C13 110.69(18) . . no
N2 C3 C4 108.80(18) . . yes
C4 C3 C7 113.54(18) . . no
N2 C3 C7 110.21(17) . . yes
C3 C4 C5 119.6(2) . . no
C3 C4 C6 122.4(2) . . no
C5 C4 C6 118.0(2) . . no
C4 C5 C19 121.2(3) . . no
C4 C6 C20 121.0(2) . . no
C8 C7 C12 118.6(2) . . no
C3 C7 C12 120.0(2) . . no
C3 C7 C8 121.4(2) . . no
C7 C8 C9 120.5(3) . . no
C8 C9 C10 120.2(4) . . no
C9 C10 C11 120.0(3) . . no
C10 C11 C12 119.9(3) . . no
C7 C12 C11 120.7(3) . . no
C2 C13 C14 112.3(2) . . no
C13 C14 C15 111.3(2) . . no
C14 C15 C16 111.4(2) . . no
C1 C16 C15 112.18(19) . . no
N1 C17 C18 111.12(17) . . yes
N1 C17 C21 114.70(19) . . yes
C18 C17 C21 109.99(19) . . no
C19 C18 C20 117.8(3) 3_665 3_665 no
C17 C18 C19 119.7(2) . 3_665 no
C17 C18 C20 122.5(2) . 3_665 no
C5 C19 C18 120.9(2) . 2_655 no
C6 C20 C18 121.2(3) . 2_655 no
C17 C21 C22 121.73(19) . . no
C17 C21 C26 119.70(19) . . no
C22 C21 C26 118.6(2) . . no
C21 C22 C23 120.4(2) . . no
C22 C23 C24 120.1(2) . . no
C23 C24 C25 119.6(2) . . no
C24 C25 C26 120.3(2) . . no
C21 C26 C25 120.9(2) . . no
N1 C1 H1 109.00 . . no
C2 C1 H1 109.00 . . no
C16 C1 H1 109.00 . . no
N2 C2 H2 108.00 . . no
C1 C2 H2 108.00 . . no
C13 C2 H2 108.00 . . no
N2 C3 H3 108.00 . . no
C4 C3 H3 108.00 . . no
C7 C3 H3 108.00 . . no
C4 C5 H5 119.00 . . no
C19 C5 H5 119.00 . . no
C4 C6 H6 120.00 . . no
C20 C6 H6 119.00 . . no
C7 C8 H8 120.00 . . no
C9 C8 H8 120.00 . . no
C8 C9 H9 120.00 . . no
C10 C9 H9 120.00 . . no
C9 C10 H10 120.00 . . no
C11 C10 H10 120.00 . . no
C10 C11 H11 120.00 . . no
C12 C11 H11 120.00 . . no
C7 C12 H12 120.00 . . no
C11 C12 H12 120.00 . . no
C2 C13 H13A 109.00 . . no
C2 C13 H13B 109.00 . . no
C14 C13 H13A 109.00 . . no
C14 C13 H13B 109.00 . . no
H13A C13 H13B 108.00 . . no
C13 C14 H14A 109.00 . . no
C13 C14 H14B 109.00 . . no
C15 C14 H14A 109.00 . . no
C15 C14 H14B 109.00 . . no
H14A C14 H14B 108.00 . . no
C14 C15 H15A 109.00 . . no
C14 C15 H15B 109.00 . . no
C16 C15 H15A 109.00 . . no
C16 C15 H15B 109.00 . . no
H15A C15 H15B 108.00 . . no
C1 C16 H16A 109.00 . . no
C1 C16 H16B 109.00 . . no
C15 C16 H16A 109.00 . . no
C15 C16 H16B 109.00 . . no
H16A C16 H16B 108.00 . . no
N1 C17 H17 107.00 . . no
C18 C17 H17 107.00 . . no
C21 C17 H17 107.00 . . no
C5 C19 H19 120.00 . . no
C18 C19 H19 120.00 2_655 . no
C6 C20 H20 119.00 . . no
C18 C20 H20 119.00 2_655 . no
C21 C22 H22 120.00 . . no
C23 C22 H22 120.00 . . no
C22 C23 H23 120.00 . . no
C24 C23 H23 120.00 . . no
C23 C24 H24 120.00 . . no
C25 C24 H24 120.00 . . no
C24 C25 H25 120.00 . . no
C26 C25 H25 120.00 . . no
C21 C26 H26 120.00 . . no
C25 C26 H26 119.00 . . no
N3 C27 C28 178.1(4) . . yes
C27 C28 H28A 109.00 . . no
C27 C28 H28B 109.00 . . no
C27 C28 H28C 109.00 . . no
H28A C28 H28B 109.00 . . no
H28A C28 H28C 110.00 . . no
H28B C28 H28C 110.00 . . no
N4 C29 C30 180.00(2) . . yes
N5 C31 C32 180.00 . . yes

loop_
_geom_bond_atom_site_label_1
_geom_bond_atom_site_label_2
_geom_bond_distance
_geom_bond_site_symmetry_2
_geom_bond_publ_flag
N1 C1 1.472(3) . yes
N1 C17 1.465(3) . yes
N2 C2 1.479(3) . yes
N2 C3 1.471(3) . yes
N1 H1N 0.8700 . no
N2 H2N 0.9100 . no
N3 C27 1.103(5) . yes
N4 C29 1.12(2) . yes
N5 C31 1.14(3) . yes
C1 C2 1.536(3) . no
C1 C16 1.526(3) . no
C2 C13 1.531(4) . no
C3 C4 1.533(3) . no
C3 C7 1.523(3) . no
C4 C5 1.389(3) . no
C4 C6 1.393(4) . no
C5 C19 1.398(3) . no
C6 C20 1.387(3) . no
C7 C8 1.396(4) . no
C7 C12 1.394(4) . no
C8 C9 1.392(4) . no
C9 C10 1.383(6) . no
C10 C11 1.384(6) . no
C11 C12 1.396(3) . no
C13 C14 1.529(3) . no
C14 C15 1.523(4) . no
C15 C16 1.534(4) . no
C17 C18 1.523(4) . no
C17 C21 1.533(3) . no
C18 C19 1.388(4) 3_665 no
C18 C20 1.399(3) 3_665 no
C21 C26 1.393(3) . no
C21 C22 1.400(3) . no
C22 C23 1.394(3) . no
C23 C24 1.392(4) . no
C24 C25 1.386(4) . no
C25 C26 1.385(3) . no
C1 H1 1.0000 . no
C2 H2 1.0000 . no
C3 H3 1.0000 . no
C5 H5 0.9500 . no
C6 H6 0.9500 . no
C8 H8 0.9500 . no
C9 H9 0.9500 . no
C10 H10 0.9500 . no
C11 H11 0.9500 . no
C12 H12 0.9500 . no
C13 H13A 0.9900 . no
C13 H13B 0.9900 . no
C14 H14B 0.9900 . no
C14 H14A 0.9900 . no
C15 H15A 0.9900 . no
C15 H15B 0.9900 . no
C16 H16B 0.9900 . no
C16 H16A 0.9900 . no
C17 H17 1.0000 . no
C19 H19 0.9500 . no
C20 H20 0.9500 . no
C22 H22 0.9500 . no
C23 H23 0.9500 . no
C24 H24 0.9500 . no
C25 H25 0.9500 . no
C26 H26 0.9500 . no
C27 C28 1.467(6) . no
C28 H28B 0.9800 . no
C28 H28A 0.9800 . no
C28 H28C 0.9800 . no
C29 C30 1.45(3) . no
C31 C32 1.41(3) . no

loop_
_geom_hbond_atom_site_label_D
_geom_hbond_atom_site_label_H
_geom_hbond_atom_site_label_A
_geom_hbond_distance_DH
_geom_hbond_distance_HA
_geom_hbond_distance_DA
_geom_hbond_angle_DHA
_geom_hbond_site_symmetry_A
_geom_hbond_publ_flag
N1 H1N N2 0.87 2.36 2.807(3) 112 . yes
N2 H2N N3 0.91 2.37 3.266(4) 166 2_655 yes

loop_
_geom_torsion_atom_site_label_1
_geom_torsion_atom_site_label_2
_geom_torsion_atom_site_label_3
_geom_torsion_atom_site_label_4
_geom_torsion
_geom_torsion_site_symmetry_3
_geom_torsion_site_symmetry_4
_geom_torsion_publ_flag
C17 N1 C1 C2 171.58(16) . . no
C17 N1 C1 C16 -65.8(2) . . no
C1 N1 C17 C18 -174.45(16) . . no
C1 N1 C17 C21 -48.9(3) . . no
C3 N2 C2 C1 177.88(18) . . no
C3 N2 C2 C13 -59.2(2) . . no
C2 N2 C3 C4 172.05(18) . . no
C2 N2 C3 C7 -62.9(3) . . no
N1 C1 C2 N2 -59.3(2) . . no
N1 C1 C2 C13 175.88(16) . . no
C16 C1 C2 N2 178.77(18) . . no
C16 C1 C2 C13 53.9(2) . . no
N1 C1 C16 C15 -174.78(17) . . no
C2 C1 C16 C15 -54.1(2) . . no
N2 C2 C13 C14 -175.85(18) . . no
C1 C2 C13 C14 -54.8(2) . . no
N2 C3 C4 C5 -135.0(2) . . no
N2 C3 C4 C6 43.6(3) . . no
C7 C3 C4 C5 101.9(3) . . no
C7 C3 C4 C6 -79.5(3) . . no
N2 C3 C7 C8 -52.1(3) . . no
N2 C3 C7 C12 126.2(2) . . no
C4 C3 C7 C8 70.2(3) . . no
C4 C3 C7 C12 -111.5(2) . . no
C3 C4 C5 C19 179.1(2) . . no
C6 C4 C5 C19 0.4(3) . . no
C3 C4 C6 C20 -179.1(2) . . no
C5 C4 C6 C20 -0.4(3) . . no
C4 C5 C19 C18 -0.8(3) . 2_655 no
C4 C6 C20 C18 0.9(4) . 2_655 no
C3 C7 C8 C9 178.7(2) . . no
C12 C7 C8 C9 0.4(4) . . no
C3 C7 C12 C11 -177.9(2) . . no
C8 C7 C12 C11 0.4(4) . . no
C7 C8 C9 C10 -0.8(4) . . no
C8 C9 C10 C11 0.5(5) . . no
C9 C10 C11 C12 0.3(4) . . no
C10 C11 C12 C7 -0.8(4) . . no
C2 C13 C14 C15 55.4(3) . . no
C13 C14 C15 C16 -54.2(3) . . no
C14 C15 C16 C1 54.1(2) . . no
N1 C17 C18 C19 -129.7(2) . 3_665 no
N1 C17 C18 C20 50.7(3) . 3_665 no
C21 C17 C18 C19 102.2(2) . 3_665 no
C21 C17 C18 C20 -77.4(3) . 3_665 no
N1 C17 C21 C22 -38.9(3) . . no
N1 C17 C21 C26 140.3(3) . . no
C18 C17 C21 C22 87.2(3) . . no
C18 C17 C21 C26 -93.6(3) . . no
C17 C18 C19 C5 -178.4(2) 3_665 3_665 no
C17 C18 C20 C6 178.3(2) 3_665 3_665 no
C17 C21 C22 C23 178.6(3) . . no
C26 C21 C22 C23 -0.7(4) . . no
C17 C21 C26 C25 -179.3(3) . . no
C22 C21 C26 C25 0.0(5) . . no
C21 C22 C23 C24 0.4(5) . . no
C22 C23 C24 C25 0.7(5) . . no
C23 C24 C25 C26 -1.4(5) . . no
C24 C25 C26 C21 1.0(5) . . no
